data_4111980
loop_
_publ_author_name
'Matthijs K. J. ter Wiel'
'Richard A. van Delden'
'Auke Meetsma'
'Ben L. Feringa'

_publ_contact_author_address
;
     Crystal Structure Center,
     Inorganic Solid State Chemistry Laboratory
     Chemical Physics,
     Materials Science Center,
     Groningen University,
     Nijenborgh 4,
     NL-9747 AG Groningen,
     The Netherlands.
;
_publ_contact_author_email A.Meetsma@rug.nl
_publ_contact_author_fax '+31 50 3634441'
_publ_contact_author_name
;
   Drs. A. Meetsma
;
_publ_contact_author_phone '+31 50 3634368'
_publ_section_title
;
 Light-Driven Molecular Motors: Stepwise Thermal Helix Inversion during
 Unidirectional Rotation of Sterically Overcrowded Biphenanthrylidenes
;
_journal_name_full 'Journal of the American Chemical Society'
_journal_page_first 14208
_journal_page_last 14222
_journal_paper_doi 10.1021/ja052201e
_journal_volume 127
_journal_year 2005
_chemical_compound_source 'see text'
_chemical_formula_moiety 'C36 H40'
_chemical_formula_sum 'C36 H40'
_chemical_formula_weight 472.71
_chemical_name_systematic ' ?'
_space_group_IT_number 2
_symmetry_cell_setting triclinic
_symmetry_Int_Tables_number 2
_symmetry_space_group_name_Hall '-P 1'
_symmetry_space_group_name_H-M 'P -1'
_atom_sites_solution_hydrogens difmap
_atom_sites_solution_primary direct
_atom_sites_solution_secondary direct
_audit_creation_date '2003-10-02  08:43:09'
_audit_creation_method
;
 PLATON <TABLE ACC> option 
 SHELXL97-2 & Manual Editing 
;
_cell_angle_alpha 63.298(6)
_cell_angle_beta 77.596(7)
_cell_angle_gamma 76.146(6)
_cell_formula_units_Z 2
_cell_length_a 9.523(4)
_cell_length_b 12.352(5)
_cell_length_c 13.559(5)
_cell_measurement_reflns_used 2861
_cell_measurement_temperature 100(1)
_cell_measurement_theta_max 24.38
_cell_measurement_theta_min 2.22
_cell_volume 1372.8(10)
_computing_cell_refinement 'SAINT, Bruker Version 6.02A, 2000'
_computing_data_collection 'SMART, Bruker Version 5.624, 2001'
_computing_data_reduction 'XPREP, Bruker Version 5.1/NT, 2000'
_computing_molecular_graphics
;
 PLUTO (Meetsma, 2003) 
 PLATON (Spek, 1994)
;
_computing_publication_material 'PLATON (Spek, 1990)'
_computing_structure_refinement 'SHELXL-97 (Sheldrick, 1997)'
_computing_structure_solution
;
 SIR-97 (Altomare et al., 1997)
;
_diffrn_ambient_temperature 100(1)
_diffrn_detector_area_resol_mean '4096x4096 / 62x62 (binned 512)'
_diffrn_measured_fraction_theta_full 0.978
_diffrn_measured_fraction_theta_max 0.977
_diffrn_measurement_device_type
;
  Bruker Smart Apex 
;
_diffrn_measurement_method 'phi and omega scans'
_diffrn_radiation_detector
;
  CCD area-detector
;
_diffrn_radiation_monochromator 'parallel mounted graphite'
_diffrn_radiation_source 'fine focus sealed Siemens Mo tube '
_diffrn_radiation_type MoK\a
_diffrn_radiation_wavelength 0.71073
_diffrn_reflns_av_R_equivalents 0.0298
_diffrn_reflns_av_sigmaI/netI 0.0524
_diffrn_reflns_limit_h_max 11
_diffrn_reflns_limit_h_min -11
_diffrn_reflns_limit_k_max 14
_diffrn_reflns_limit_k_min -14
_diffrn_reflns_limit_l_max 16
_diffrn_reflns_limit_l_min -16
_diffrn_reflns_number 10154
_diffrn_reflns_reduction_process
;
 Intensity data were corrected for Lorentz and polarization
  effects, decay and absorption and reduced to F~o~^2^
  using SAINT (Bruker, 2000) and SADABS (Sheldrick, 2001)
;
_diffrn_reflns_theta_full 25.00
_diffrn_reflns_theta_max 25.35
_diffrn_reflns_theta_min 2.22
_exptl_absorpt_coefficient_mu 0.064
_exptl_absorpt_correction_T_max 0.9867
_exptl_absorpt_correction_T_min 0.8758
_exptl_absorpt_correction_type multi-scan
_exptl_absorpt_process_details '(SADABS, Sheldrick, Bruker, 2000))'
_exptl_crystal_colour light-yellow
_exptl_crystal_density_diffrn 1.144
_exptl_crystal_description block
_exptl_crystal_F_000 512
_exptl_crystal_size_max 0.44
_exptl_crystal_size_mid 0.34
_exptl_crystal_size_min 0.21
_refine_diff_density_max 0.230
_refine_diff_density_min -0.138
_refine_diff_density_rms 0.043
_refine_ls_extinction_method none
_refine_ls_goodness_of_fit_ref 1.034
_refine_ls_hydrogen_treatment refall
_refine_ls_matrix_type full
_refine_ls_number_parameters 485
_refine_ls_number_reflns 4917
_refine_ls_number_restraints 0
_refine_ls_restrained_S_all 1.034
_refine_ls_R_factor_all 0.0768
_refine_ls_R_factor_gt 0.0563
_refine_ls_shift/su_max 0.006
_refine_ls_shift/su_mean 0.000
_refine_ls_structure_factor_coef Fsqd
_refine_ls_weighting_details 'calc w=1/[\s^2^(Fo^2^)+(0.1098P)^2^+0.1408P] where P=(Fo^2^+2Fc^2^)/3'
_refine_ls_weighting_scheme calc
_refine_ls_wR_factor_gt 0.1651
_refine_ls_wR_factor_ref 0.1829
_reflns_number_gt 3523
_reflns_number_total 4917
_reflns_threshold_expression I>2\s(I)
_cod_data_source_file ja052201esi20050406_083132.cif
_cod_data_source_block global
_cod_database_code 4111980
_vrn_publ_code_squeezed_elec 0.0
_vrn_publ_code_void_volume 0.0
_vrn_publ_code_frame_time_sec 10.0
_vrn_publ_code_meas_time_hour 8.0

loop_
_symmetry_equiv_pos_as_xyz
x,y,z
-x,-y,-z

loop_
_atom_site_aniso_label
_atom_site_aniso_U_11
_atom_site_aniso_U_22
_atom_site_aniso_U_33
_atom_site_aniso_U_23
_atom_site_aniso_U_13
_atom_site_aniso_U_12
C1 0.0323(10) 0.0475(10) 0.0473(11) -0.0240(9) -0.0005(8) -0.0058(8)
C2 0.0425(11) 0.0539(12) 0.0539(12) -0.0313(10) -0.0011(9) -0.0074(9)
C3 0.0664(15) 0.0702(15) 0.0574(14) -0.0357(12) -0.0076(12) -0.0194(12)
C4 0.0614(15) 0.0721(15) 0.0563(15) -0.0243(12) -0.0189(13) -0.0135(12)
C5 0.0466(12) 0.0574(12) 0.0488(12) -0.0252(10) -0.0055(9) -0.0055(9)
C6 0.0623(14) 0.0631(14) 0.0526(13) -0.0224(11) -0.0172(11) -0.0031(11)
C7 0.0649(15) 0.0549(13) 0.0524(13) -0.0158(11) -0.0088(11) -0.0089(11)
C8 0.0521(12) 0.0504(11) 0.0477(12) -0.0215(10) -0.0003(10) -0.0081(9)
C9 0.0627(15) 0.0530(13) 0.0593(14) -0.0202(12) 0.0017(12) -0.0165(11)
C10 0.0487(13) 0.0597(13) 0.0711(15) -0.0316(12) 0.0025(11) -0.0163(10)
C11 0.0428(12) 0.0586(13) 0.0604(13) -0.0285(11) -0.0013(10) -0.0113(10)
C12 0.0417(11) 0.0494(12) 0.0513(12) -0.0227(10) -0.0008(9) -0.0078(9)
C13 0.0408(11) 0.0508(11) 0.0456(11) -0.0268(9) 0.0022(9) -0.0070(8)
C14 0.0410(11) 0.0503(11) 0.0437(11) -0.0256(9) -0.0017(8) -0.0048(8)
C15 0.0563(13) 0.0620(13) 0.0611(14) -0.0320(11) -0.0043(11) -0.0198(10)
C16 0.094(2) 0.0605(16) 0.094(2) -0.0374(16) -0.0090(18) -0.0245(16)
C17 0.0612(17) 0.085(2) 0.108(3) -0.054(2) 0.0187(17) -0.0327(15)
C18 0.0614(18) 0.075(2) 0.114(3) -0.0238(19) -0.0045(17) -0.0293(15)
C19 0.0299(9) 0.0477(10) 0.0471(11) -0.0237(9) -0.0001(8) -0.0061(8)
C20 0.0343(10) 0.0493(11) 0.0506(12) -0.0270(9) -0.0031(8) -0.0067(8)
C21 0.0472(12) 0.0589(13) 0.0511(12) -0.0337(10) -0.0037(10) -0.0017(10)
C22 0.0442(12) 0.0653(13) 0.0469(13) -0.0254(10) 0.0037(10) -0.0055(10)
C23 0.0406(11) 0.0553(12) 0.0459(11) -0.0226(10) -0.0025(9) -0.0113(9)
C24 0.0537(13) 0.0606(13) 0.0489(13) -0.0203(10) -0.0010(10) -0.0158(10)
C25 0.0676(15) 0.0503(13) 0.0563(14) -0.0156(11) -0.0091(11) -0.0145(11)
C26 0.0532(12) 0.0478(11) 0.0561(13) -0.0236(10) -0.0119(10) -0.0079(9)
C27 0.0640(15) 0.0468(12) 0.0727(16) -0.0258(12) -0.0188(13) -0.0012(10)
C28 0.0526(13) 0.0578(13) 0.0856(17) -0.0418(13) -0.0149(12) 0.0007(10)
C29 0.0453(12) 0.0647(14) 0.0703(15) -0.0410(12) -0.0033(11) -0.0049(10)
C30 0.0438(12) 0.0512(12) 0.0586(13) -0.0281(11) -0.0048(10) -0.0060(9)
C31 0.0399(10) 0.0495(11) 0.0522(12) -0.0279(9) -0.0064(9) -0.0084(8)
C32 0.0376(10) 0.0485(11) 0.0468(11) -0.0240(9) -0.0029(8) -0.0107(8)
C33 0.0449(12) 0.0492(11) 0.0534(13) -0.0276(10) -0.0038(10) -0.0021(9)
C34 0.0490(14) 0.0604(15) 0.089(2) -0.0349(14) -0.0197(13) 0.0024(11)
C35 0.0681(18) 0.0531(14) 0.088(2) -0.0356(14) -0.0087(15) -0.0064(12)
C36 0.067(2) 0.075(2) 0.130(3) -0.059(2) -0.0155(19) 0.0130(16)

loop_
_atom_site_label
_atom_site_type_symbol
_atom_site_thermal_displace_type
_atom_site_fract_x
_atom_site_fract_y
_atom_site_fract_z
_atom_site_occupancy
_atom_site_U_iso_or_equiv
C1 C Uani 0.36787(19) 0.02443(17) 0.70977(16) 1.000 0.0417(6)
C2 C Uani 0.3369(2) -0.07644(18) 0.68101(17) 1.000 0.0477(7)
C3 C Uani 0.2778(3) -0.0163(2) 0.5673(2) 1.000 0.0597(8)
C4 C Uani 0.1919(3) 0.1125(2) 0.5411(2) 1.000 0.0618(9)
C5 C Uani 0.2968(2) 0.19126(19) 0.53049(17) 1.000 0.0504(7)
C6 C Uani 0.3066(3) 0.3070(2) 0.4411(2) 1.000 0.0597(8)
C7 C Uani 0.4118(3) 0.3714(2) 0.4282(2) 1.000 0.0599(8)
C8 C Uani 0.5199(2) 0.32023(18) 0.50082(17) 1.000 0.0508(7)
C9 C Uani 0.6388(3) 0.3809(2) 0.4819(2) 1.000 0.0599(8)
C10 C Uani 0.7496(2) 0.3309(2) 0.5457(2) 1.000 0.0585(8)
C11 C Uani 0.7430(2) 0.2142(2) 0.63547(19) 1.000 0.0529(7)
C12 C Uani 0.6273(2) 0.1546(2) 0.65951(18) 1.000 0.0476(7)
C13 C Uani 0.5113(2) 0.20372(18) 0.59335(16) 1.000 0.0446(6)
C14 C Uani 0.3910(2) 0.14219(17) 0.61093(16) 1.000 0.0438(6)
C15 C Uani 0.2361(3) -0.1665(2) 0.7701(2) 1.000 0.0560(8)
C16 C Uani 0.2449(4) -0.2770(3) 0.7458(3) 1.000 0.0791(11)
C17 C Uani 0.0791(3) -0.1097(3) 0.7877(3) 1.000 0.0805(13)
C18 C Uani 0.8777(4) 0.3954(3) 0.5217(4) 1.000 0.0872(13)
C19 C Uani 0.37226(19) 0.00986(17) 0.81514(16) 1.000 0.0409(6)
C20 C Uani 0.3482(2) 0.11741(17) 0.85086(16) 1.000 0.0428(6)
C21 C Uani 0.2938(2) 0.0722(2) 0.97741(17) 1.000 0.0500(7)
C22 C Uani 0.2101(2) -0.0344(2) 1.0230(2) 1.000 0.0536(7)
C23 C Uani 0.3128(2) -0.14048(18) 1.00869(16) 1.000 0.0466(7)
C24 C Uani 0.3260(3) -0.2598(2) 1.09486(19) 1.000 0.0551(8)
C25 C Uani 0.4293(3) -0.3518(2) 1.0824(2) 1.000 0.0595(8)
C26 C Uani 0.5326(2) -0.32781(18) 0.98574(18) 1.000 0.0509(7)
C27 C Uani 0.6508(3) -0.4192(2) 0.9773(2) 1.000 0.0606(8)
C28 C Uani 0.7577(3) -0.3960(2) 0.8890(2) 1.000 0.0616(8)
C29 C Uani 0.7476(3) -0.2765(2) 0.8037(2) 1.000 0.0567(8)
C30 C Uani 0.6315(2) -0.1868(2) 0.80584(19) 1.000 0.0499(7)
C31 C Uani 0.5198(2) -0.20791(18) 0.89693(16) 1.000 0.0444(6)
C32 C Uani 0.4003(2) -0.11463(17) 0.90752(16) 1.000 0.0425(6)
C33 C Uani 0.2462(2) 0.23664(18) 0.78474(19) 1.000 0.0483(7)
C34 C Uani 0.0861(3) 0.2238(3) 0.8045(3) 1.000 0.0650(10)
C35 C Uani 0.2617(3) 0.3440(2) 0.8064(3) 1.000 0.0683(10)
C36 C Uani 0.8865(4) -0.4933(3) 0.8822(4) 1.000 0.0886(14)
H2 H Uiso 0.43756 -0.12845 0.67168 1.00(3) 0.045(2)
H3 H Uiso 0.21865 -0.07083 0.56567 1.00(4) 0.069(3)
H3' H Uiso 0.36081 -0.00650 0.50128 1.00(3) 0.065(3)
H4 H Uiso 0.15447 0.14781 0.47048 1.00(3) 0.070(3)
H4' H Uiso 0.11157 0.10916 0.60220 1.00(3) 0.063(3)
H6 H Uiso 0.23714 0.33786 0.38942 1.00(4) 0.069(3)
H7 H Uiso 0.40469 0.45836 0.36751 1.00(3) 0.063(2)
H9 H Uiso 0.63981 0.45675 0.41922 1.00(3) 0.066(3)
H11 H Uiso 0.82431 0.17630 0.68583 1.00(3) 0.063(3)
H12 H Uiso 0.62681 0.07563 0.71866 1.00(3) 0.048(2)
H15 H Uiso 0.27893 -0.20321 0.84122 1.00(3) 0.062(3)
H16 H Uiso 0.35185 -0.32341 0.74008 1.00(5) 0.114(4)
H16' H Uiso 0.19360 -0.25407 0.68119 1.00(5) 0.121(4)
H16" H Uiso 0.19742 -0.34052 0.80873 1.00(4) 0.091(3)
H17 H Uiso 0.02672 -0.16824 0.85058 1.00(4) 0.090(3)
H17' H Uiso 0.07259 -0.03541 0.79751 1.00(4) 0.090(3)
H17" H Uiso 0.02341 -0.07842 0.72505 1.00(5) 0.106(4)
H18 H Uiso 0.97400 0.34815 0.51639 1.00(5) 0.137(5)
H18' H Uiso 0.86331 0.47427 0.46306 1.00(5) 0.126(4)
H18" H Uiso 0.87353 0.41986 0.58677 1.00(8) 0.188(6)
H20 H Uiso 0.44497 0.14430 0.83985 1.00(3) 0.044(2)
H21 H Uiso 0.23883 0.14053 0.99424 1.00(3) 0.060(2)
H21' H Uiso 0.37866 0.04440 1.02073 1.00(3) 0.055(2)
H22 H Uiso 0.17637 -0.05892 1.10161 1.00(3) 0.061(2)
H22' H Uiso 0.12413 -0.00925 0.98197 1.00(3) 0.065(3)
H24 H Uiso 0.25537 -0.27501 1.16658 1.00(3) 0.064(3)
H25 H Uiso 0.42859 -0.43713 1.14276 1.00(3) 0.061(2)
H27 H Uiso 0.65491 -0.50267 1.04222 1.00(3) 0.071(3)
H29 H Uiso 0.82712 -0.25519 0.74303 1.00(3) 0.064(3)
H30 H Uiso 0.62340 -0.10612 0.74646 1.00(3) 0.052(2)
H33 H Uiso 0.28132 0.25832 0.70479 1.00(3) 0.073(3)
H34 H Uiso 0.02899 0.30098 0.75472 1.00(4) 0.077(3)
H34' H Uiso 0.07606 0.15471 0.79520 1.00(4) 0.088(3)
H34" H Uiso 0.03920 0.20771 0.88506 1.00(4) 0.083(3)
H35 H Uiso 0.36680 0.35726 0.78815 1.00(4) 0.105(4)
H35' H Uiso 0.20301 0.41922 0.75780 1.00(3) 0.072(3)
H35" H Uiso 0.22853 0.32767 0.88849 1.00(4) 0.098(3)
H36 H Uiso 0.98196 -0.46840 0.86752 1.00(7) 0.156(5)
H36' H Uiso 0.87762 -0.52142 0.83126 1.00(7) 0.170(5)
H36" H Uiso 0.86339 -0.57049 0.94264 1.00(6) 0.160(5)

loop_
_atom_type_symbol
_atom_type_description
_atom_type_scat_dispersion_real
_atom_type_scat_dispersion_imag
_atom_type_scat_source
H H 0.0000 0.0000 'International Tables Vol C Tables 4.2.6.8 and 6.1.1.4'
C C 0.0033 0.0016 'International Tables Vol C Tables 4.2.6.8 and 6.1.1.4'

loop_
_geom_angle_atom_site_label_1
_geom_angle_atom_site_label_2
_geom_angle_atom_site_label_3
_geom_angle
_geom_angle_publ_flag
C2 C1 C14 114.23(16) no
C2 C1 C19 124.35(18) no
C14 C1 C19 121.41(19) no
C1 C2 C3 110.17(18) no
C1 C2 C15 116.43(18) no
C3 C2 C15 110.02(19) no
C2 C3 C4 113.1(2) no
C3 C4 C5 106.9(2) no
C4 C5 C6 122.7(2) no
C4 C5 C14 116.7(2) no
C6 C5 C14 120.5(2) no
C5 C6 C7 121.3(2) no
C6 C7 C8 120.5(2) no
C7 C8 C9 121.2(2) no
C7 C8 C13 119.2(2) no
C9 C8 C13 119.51(19) no
C8 C9 C10 122.9(2) no
C9 C10 C11 117.6(2) no
C9 C10 C18 122.0(3) no
C11 C10 C18 120.5(2) no
C10 C11 C12 121.5(2) no
C11 C12 C13 122.1(2) no
C8 C13 C12 116.36(19) no
C8 C13 C14 119.03(18) no
C12 C13 C14 124.56(19) no
C1 C14 C5 118.61(18) no
C1 C14 C13 122.57(17) no
C5 C14 C13 118.75(18) no
C2 C15 C16 110.9(2) no
C2 C15 C17 115.3(2) no
C16 C15 C17 110.3(3) no
C1 C19 C20 124.71(19) no
C1 C19 C32 121.2(2) no
C20 C19 C32 114.07(16) no
C19 C20 C21 110.19(17) no
C19 C20 C33 116.51(17) no
C21 C20 C33 109.51(18) no
C20 C21 C22 113.58(19) no
C21 C22 C23 107.41(18) no
C22 C23 C24 122.2(2) no
C22 C23 C32 116.70(19) no
C24 C23 C32 121.0(2) no
C23 C24 C25 120.7(2) no
C24 C25 C26 120.8(2) no
C25 C26 C27 121.4(2) no
C25 C26 C31 119.2(2) no
C27 C26 C31 119.4(2) no
C26 C27 C28 122.6(2) no
C27 C28 C29 117.8(3) no
C27 C28 C36 122.3(3) no
C29 C28 C36 119.9(3) no
C28 C29 C30 121.6(2) no
C29 C30 C31 121.8(2) no
C26 C31 C30 116.7(2) no
C26 C31 C32 118.93(18) no
C30 C31 C32 124.3(2) no
C19 C32 C23 118.96(19) no
C19 C32 C31 122.28(17) no
C23 C32 C31 118.70(19) no
C20 C33 C34 114.6(2) no
C20 C33 C35 111.3(2) no
C34 C33 C35 110.0(2) no
C1 C2 H2 105.64 no
C3 C2 H2 106.84 no
C15 C2 H2 107.19 no
C2 C3 H3 108.75 no
C2 C3 H3' 112.39 no
C4 C3 H3 111.36 no
C4 C3 H3' 105.38 no
H3 C3 H3' 105.62 no
C3 C4 H4 111.80 no
C3 C4 H4' 109.08 no
C5 C4 H4 106.65 no
C5 C4 H4' 111.52 no
H4 C4 H4' 110.85 no
C5 C6 H6 117.24 no
C7 C6 H6 121.47 no
C6 C7 H7 116.80 no
C8 C7 H7 122.56 no
C8 C9 H9 115.97 no
C10 C9 H9 121.07 no
C10 C11 H11 118.53 no
C12 C11 H11 119.89 no
C11 C12 H12 119.84 no
C13 C12 H12 117.90 no
C2 C15 H15 106.98 no
C16 C15 H15 103.09 no
C17 C15 H15 109.46 no
C15 C16 H16 112.41 no
C15 C16 H16' 111.02 no
C15 C16 H16" 110.68 no
H16 C16 H16' 114.08 no
H16 C16 H16" 101.54 no
H16' C16 H16" 106.53 no
C15 C17 H17 110.40 no
C15 C17 H17' 110.94 no
C15 C17 H17" 116.31 no
H17 C17 H17' 110.93 no
H17 C17 H17" 106.98 no
H17' C17 H17" 100.88 no
C10 C18 H18 116.65 no
C10 C18 H18' 110.55 no
C10 C18 H18" 108.12 no
H18 C18 H18' 114.70 no
H18 C18 H18" 105.54 no
H18' C18 H18" 99.47 no
C19 C20 H20 109.18 no
C21 C20 H20 105.98 no
C33 C20 H20 104.84 no
C20 C21 H21 110.55 no
C20 C21 H21' 110.09 no
C22 C21 H21 112.15 no
C22 C21 H21' 107.34 no
H21 C21 H21' 102.50 no
C21 C22 H22 111.19 no
C21 C22 H22' 109.27 no
C23 C22 H22 108.38 no
C23 C22 H22' 111.70 no
H22 C22 H22' 108.89 no
C23 C24 H24 117.94 no
C25 C24 H24 121.39 no
C24 C25 H25 118.02 no
C26 C25 H25 121.15 no
C26 C27 H27 116.45 no
C28 C27 H27 120.93 no
C28 C29 H29 119.52 no
C30 C29 H29 118.78 no
C29 C30 H30 121.45 no
C31 C30 H30 116.77 no
C20 C33 H33 106.31 no
C34 C33 H33 108.08 no
C35 C33 H33 106.18 no
C33 C34 H34 110.13 no
C33 C34 H34' 110.49 no
C33 C34 H34" 112.74 no
H34 C34 H34' 112.07 no
H34 C34 H34" 106.62 no
H34' C34 H34" 104.66 no
C33 C35 H35 110.66 no
C33 C35 H35' 108.84 no
C33 C35 H35" 110.81 no
H35 C35 H35' 107.95 no
H35 C35 H35" 108.18 no
H35' C35 H35" 110.36 no
C28 C36 H36 114.49 no
C28 C36 H36' 111.12 no
C28 C36 H36" 105.73 no
H36 C36 H36' 110.86 no
H36 C36 H36" 122.40 no
H36' C36 H36" 89.55 no

loop_
_geom_bond_atom_site_label_1
_geom_bond_atom_site_label_2
_geom_bond_distance
_geom_bond_publ_flag
C1 C2 1.566(3) no
C1 C14 1.495(3) no
C1 C19 1.366(3) no
C2 C3 1.546(3) no
C2 C15 1.557(3) no
C3 C4 1.523(4) no
C4 C5 1.498(4) no
C5 C6 1.407(3) no
C5 C14 1.388(3) no
C6 C7 1.360(4) no
C7 C8 1.412(3) no
C8 C9 1.421(4) no
C8 C13 1.429(3) no
C9 C10 1.358(4) no
C10 C11 1.413(4) no
C10 C18 1.513(5) no
C11 C12 1.371(3) no
C12 C13 1.417(3) no
C13 C14 1.444(3) no
C15 C16 1.522(5) no
C15 C17 1.510(4) no
C19 C20 1.561(3) no
C19 C32 1.490(3) no
C20 C21 1.556(3) no
C20 C33 1.555(3) no
C21 C22 1.520(3) no
C22 C23 1.498(3) no
C23 C24 1.407(3) no
C23 C32 1.386(3) no
C24 C25 1.361(4) no
C25 C26 1.418(3) no
C26 C27 1.417(4) no
C26 C31 1.426(3) no
C27 C28 1.364(4) no
C28 C29 1.404(4) no
C28 C36 1.517(5) no
C29 C30 1.371(4) no
C30 C31 1.416(3) no
C31 C32 1.447(3) no
C33 C34 1.524(4) no
C33 C35 1.526(4) no
C2 H2 1.0362 no
C3 H3 0.9858 no
C3 H3' 1.0418 no
C4 H4 0.9649 no
C4 H4' 0.9927 no
C6 H6 0.9551 no
C7 H7 1.0150 no
C9 H9 0.9409 no
C11 H11 1.0253 no
C12 H12 0.9446 no
C15 H15 0.9946 no
C16 H16 1.0480 no
C16 H16' 0.9904 no
C16 H16" 0.9750 no
C17 H17 0.9667 no
C17 H17' 0.9708 no
C17 H17" 0.9760 no
C18 H18 0.9695 no
C18 H18' 0.9417 no
C18 H18" 1.0441 no
C20 H20 1.0123 no
C21 H21 0.9740 no
C21 H21' 1.0029 no
C22 H22 0.9697 no
C22 H22' 0.9974 no
C24 H24 1.0241 no
C25 H25 1.0033 no
C27 H27 1.0096 no
C29 H29 0.9761 no
C30 H30 0.9571 no
C33 H33 0.9925 no
C34 H34 0.9957 no
C34 H34' 0.9457 no
C34 H34" 1.0344 no
C35 H35 1.0127 no
C35 H35' 0.9845 no
C35 H35" 1.0281 no
C36 H36 0.9807 no
C36 H36' 0.9272 no
C36 H36" 0.9746 no

loop_
_geom_contact_atom_site_label_1
_geom_contact_atom_site_label_2
_geom_contact_distance
_geom_contact_site_symmetry_2
_geom_contact_publ_flag
C1 C30 3.166(3) . no
C2 C31 3.287(3) . no
C2 C30 3.275(3) . no
C4 C17 3.389(5) . no
C9 C9 3.592(4) 2_666 no
C12 C20 3.249(3) . no
C12 C19 3.168(3) . no
C13 C33 3.304(3) . no
C13 C20 3.295(3) . no
C14 C33 3.020(3) . no
C15 C31 3.326(4) . no
C15 C32 3.022(4) . no
C17 C4 3.389(5) . no
C19 C12 3.168(3) . no
C20 C13 3.295(3) . no
C20 C12 3.249(3) . no
C22 C34 3.399(5) . no
C25 C27 3.549(4) 2_647 no
C27 C25 3.549(4) 2_647 no
C30 C1 3.166(3) . no
C30 C2 3.275(3) . no
C31 C15 3.326(4) . no
C31 C2 3.287(3) . no
C32 C15 3.022(4) . no
C33 C13 3.304(3) . no
C33 C14 3.020(3) . no
C34 C22 3.399(5) . no
C1 H30 2.5864 . no
C1 H12 2.7273 . no
C1 H4' 2.8485 . no
C1 H33 2.7818 . no
C1 H17' 2.9388 . no
C2 H30 2.9385 . no
C3 H17" 2.8674 . no
C3 H16' 2.8589 . no
C4 H17" 3.0271 . no
C4 H18 3.0693 1_455 no
C5 H33 2.8008 . no
C7 H16 2.9990 2_656 no
C11 H24 3.0990 2_657 no
C12 H20 2.6481 . no
C12 H30 2.8963 . no
C13 H20 3.0363 . no
C13 H33 2.5142 . no
C14 H3' 3.0919 2_656 no
C14 H3' 2.9252 . no
C14 H33 2.2628 . no
C16 H27 3.0794 2_647 no
C16 H3 2.6231 . no
C17 H4' 2.7723 . no
C17 H3 2.8892 . no
C19 H30 2.6908 . no
C19 H22' 2.8718 . no
C19 H12 2.6217 . no
C19 H34' 2.9507 . no
C19 H15 2.8267 . no
C20 H12 2.9413 . no
C21 H34" 2.7794 . no
C21 H35" 2.7859 . no
C22 H34" 3.0067 . no
C23 H15 2.8065 . no
C25 H35 2.8550 2_657 no
C26 H15 3.0963 . no
C27 H35" 3.0463 2_657 no
C29 H6 3.0033 2_656 no
C30 H2 2.6205 . no
C30 H12 2.9011 . no
C31 H2 2.9783 . no
C31 H15 2.5449 . no
C32 H15 2.2972 . no
C32 H21' 2.9390 . no
C32 H21' 2.9398 2_657 no
C34 H21 2.8819 . no
C34 H22' 2.8032 . no
C35 H21 2.6687 . no
C35 H9 3.0663 2_666 no
H2 C30 2.6205 . no
H2 C31 2.9783 . no
H2 H16 2.4361 . no
H2 H30 2.3435 . no
H3 C16 2.6231 . no
H3 C17 2.8892 . no
H3 H16' 2.1319 . no
H3 H17" 2.5122 . no
H3' C14 2.9252 . no
H3' C14 3.0919 2_656 no
H4 H6 2.3523 . no
H4 H29 2.5717 2_656 no
H4' C1 2.8485 . no
H4' C17 2.7723 . no
H4' H17' 2.4464 . no
H4' H17" 2.3896 . no
H6 H4 2.3523 . no
H6 C29 3.0033 2_656 no
H7 H9 2.4791 . no
H9 H7 2.4791 . no
H9 H18' 2.4104 . no
H9 C35 3.0663 2_666 no
H9 H35' 2.5688 2_666 no
H11 H22 2.5787 2_657 no
H12 C1 2.7273 . no
H12 C19 2.6217 . no
H12 C20 2.9413 . no
H12 C30 2.9011 . no
H12 H20 2.3969 . no
H12 H30 2.1100 . no
H15 C19 2.8267 . no
H15 C23 2.8065 . no
H15 C26 3.0963 . no
H15 C31 2.5449 . no
H15 C32 2.2972 . no
H16 H2 2.4361 . no
H16 C7 2.9990 2_656 no
H16' C3 2.8589 . no
H16' H3 2.1319 . no
H16' H17" 2.5979 . no
H16" H17 2.5544 . no
H16" H27 2.4924 2_647 no
H17 H16" 2.5544 . no
H17' C1 2.9388 . no
H17' H4' 2.4464 . no
H17' H34' 2.3425 . no
H17" C3 2.8674 . no
H17" C4 3.0271 . no
H17" H3 2.5122 . no
H17" H4' 2.3896 . no
H17" H16' 2.5979 . no
H18 C4 3.0693 1_655 no
H18' H9 2.4104 . no
H20 C12 2.6481 . no
H20 C13 3.0363 . no
H20 H12 2.3969 . no
H20 H35 2.3652 . no
H21 C34 2.8819 . no
H21 C35 2.6687 . no
H21 H34" 2.4174 . no
H21 H35" 2.0933 . no
H21' C32 2.9390 . no
H21' C32 2.9398 2_657 no
H21' H21' 2.3753 2_657 no
H22 H24 2.3825 . no
H22 H11 2.5787 2_657 no
H22' C19 2.8718 . no
H22' C34 2.8032 . no
H22' H34' 2.4838 . no
H22' H34" 2.4117 . no
H22' H22' 2.2860 2_557 no
H24 H22 2.3825 . no
H24 C11 3.0990 2_657 no
H25 H27 2.4603 . no
H27 H25 2.4603 . no
H27 H36" 2.3526 . no
H27 C16 3.0794 2_647 no
H27 H16" 2.4924 2_647 no
H29 H4 2.5717 2_656 no
H30 C1 2.5864 . no
H30 C2 2.9385 . no
H30 C12 2.8963 . no
H30 C19 2.6908 . no
H30 H2 2.3435 . no
H30 H12 2.1100 . no
H33 C1 2.7818 . no
H33 C5 2.8008 . no
H33 C13 2.5142 . no
H33 C14 2.2628 . no
H34 H35' 2.4748 . no
H34' C19 2.9507 . no
H34' H17' 2.3425 . no
H34' H22' 2.4838 . no
H34" C21 2.7794 . no
H34" C22 3.0067 . no
H34" H21 2.4174 . no
H34" H22' 2.4117 . no
H35 H20 2.3652 . no
H35 C25 2.8550 2_657 no
H35' H34 2.4748 . no
H35' H9 2.5688 2_666 no
H35" C21 2.7859 . no
H35" H21 2.0933 . no
H35" C27 3.0463 2_657 no
H36" H27 2.3526 . no

loop_
_geom_torsion_atom_site_label_1
_geom_torsion_atom_site_label_2
_geom_torsion_atom_site_label_3
_geom_torsion_atom_site_label_4
_geom_torsion
_geom_torsion_publ_flag
C14 C1 C2 C3 -22.5(2) no
C14 C1 C2 C15 -148.66(19) no
C19 C1 C2 C3 156.7(2) no
C19 C1 C2 C15 30.5(3) no
C2 C1 C14 C5 44.8(3) no
C2 C1 C14 C13 -132.3(2) no
C19 C1 C14 C5 -134.4(2) no
C19 C1 C14 C13 48.6(3) no
C2 C1 C19 C20 -157.38(19) no
C2 C1 C19 C32 22.1(3) no
C14 C1 C19 C20 21.7(3) no
C14 C1 C19 C32 -158.77(19) no
C1 C2 C3 C4 -30.1(3) no
C15 C2 C3 C4 99.6(3) no
C1 C2 C15 C16 -166.0(2) no
C1 C2 C15 C17 67.7(3) no
C3 C2 C15 C16 67.8(3) no
C3 C2 C15 C17 -58.5(3) no
C2 C3 C4 C5 64.7(3) no
C3 C4 C5 C6 132.2(2) no
C3 C4 C5 C14 -44.7(3) no
C4 C5 C6 C7 -173.8(2) no
C14 C5 C6 C7 2.9(4) no
C4 C5 C14 C1 -8.6(3) no
C4 C5 C14 C13 168.6(2) no
C6 C5 C14 C1 174.5(2) no
C6 C5 C14 C13 -8.4(3) no
C5 C6 C7 C8 3.9(4) no
C6 C7 C8 C9 173.6(2) no
C6 C7 C8 C13 -4.7(4) no
C7 C8 C9 C10 -175.6(2) no
C13 C8 C9 C10 2.7(4) no
C7 C8 C13 C12 176.8(2) no
C7 C8 C13 C14 -0.8(3) no
C9 C8 C13 C12 -1.6(3) no
C9 C8 C13 C14 -179.2(2) no
C8 C9 C10 C11 -1.0(4) no
C8 C9 C10 C18 178.0(3) no
C9 C10 C11 C12 -1.7(4) no
C18 C10 C11 C12 179.3(3) no
C10 C11 C12 C13 2.8(4) no
C11 C12 C13 C8 -1.0(3) no
C11 C12 C13 C14 176.4(2) no
C8 C13 C14 C1 -175.7(2) no
C8 C13 C14 C5 7.3(3) no
C12 C13 C14 C1 6.9(3) no
C12 C13 C14 C5 -170.1(2) no
C1 C19 C20 C21 155.21(19) no
C1 C19 C20 C33 29.7(3) no
C32 C19 C20 C21 -24.3(2) no
C32 C19 C20 C33 -149.86(17) no
C1 C19 C32 C23 -133.8(2) no
C1 C19 C32 C31 49.0(3) no
C20 C19 C32 C23 45.7(3) no
C20 C19 C32 C31 -131.5(2) no
C19 C20 C21 C22 -27.7(2) no
C33 C20 C21 C22 101.7(2) no
C19 C20 C33 C34 68.9(3) no
C19 C20 C33 C35 -165.5(2) no
C21 C20 C33 C34 -56.9(3) no
C21 C20 C33 C35 68.6(2) no
C20 C21 C22 C23 62.7(2) no
C21 C22 C23 C24 133.1(2) no
C21 C22 C23 C32 -43.9(2) no
C22 C23 C24 C25 -174.2(2) no
C32 C23 C24 C25 2.7(4) no
C22 C23 C32 C19 -9.0(3) no
C22 C23 C32 C31 168.30(19) no
C24 C23 C32 C19 174.0(2) no
C24 C23 C32 C31 -8.7(3) no
C23 C24 C25 C26 4.6(4) no
C24 C25 C26 C27 172.5(3) no
C24 C25 C26 C31 -5.3(4) no
C25 C26 C27 C28 -174.9(3) no
C31 C26 C27 C28 2.9(4) no
C25 C26 C31 C30 175.8(2) no
C25 C26 C31 C32 -0.9(3) no
C27 C26 C31 C30 -2.1(3) no
C27 C26 C31 C32 -178.7(2) no
C26 C27 C28 C29 -0.4(4) no
C26 C27 C28 C36 178.0(3) no
C27 C28 C29 C30 -2.8(4) no
C36 C28 C29 C30 178.7(3) no
C28 C29 C30 C31 3.5(4) no
C29 C30 C31 C26 -1.0(3) no
C29 C30 C31 C32 175.4(2) no
C26 C31 C32 C19 -175.04(19) no
C26 C31 C32 C23 7.7(3) no
C30 C31 C32 C19 8.6(3) no
C30 C31 C32 C23 -168.6(2) no
